data_1567979
loop_
_publ_author_name
'Zhu, Yun'
'Stollenz, Michael'
'Zarcone, Samuel R.'
'Kharel, Sugam'
'Joshi, Hemant'
'Bhuvanesh, Nattamai'
'Reibenspies, Joseph H.'
'Gladysz, John A.'

_publ_section_title
;
 Syntheses, homeomorphic and configurational isomerizations, and
 structures of macrocyclic aliphatic dibridgehead diphosphines; molecules
 that turn themselves inside out
;
_journal_name_full 'Chemical Science'
_journal_paper_doi 10.1039/D2SC04724A
_journal_year 2022
_chemical_formula_moiety 'C42 H84 P2'
_chemical_formula_sum 'C42 H84 P2'
_chemical_formula_weight 651.03
_space_group_crystal_system trigonal
_space_group_IT_number 167
_space_group_name_Hall '-R 3 2"c'
_space_group_name_H-M_alt 'R -3 c :H'
_atom_sites_solution_hydrogens geom
_atom_sites_solution_primary dual
_audit_creation_date 2022-06-21
_audit_creation_method
;
Olex2 1.5
(compiled 2022.04.07 svn.rca3783a0 for OlexSys, GUI svn.r6498)
;
_audit_update_record
;
2022-07-14 deposited with the CCDC.	2022-11-16 downloaded from the CCDC.
;
_cell_angle_alpha 90
_cell_angle_beta 90
_cell_angle_gamma 120
_cell_formula_units_Z 6
_cell_length_a 9.1903(19)
_cell_length_b 9.1903(19)
_cell_length_c 89.58(2)
_cell_measurement_reflns_used 518
_cell_measurement_temperature 110(2)
_cell_measurement_theta_max 54.49
_cell_measurement_theta_min 2.96
_cell_volume 6552(2)
_computing_cell_refinement 'Bruker FRAMBO'
_computing_data_collection 'Bruker FRAMBO'
_computing_data_reduction 'Bruker SAINT'
_computing_molecular_graphics 'Olex2 1.5 (Dolomanov et al., 2009)'
_computing_publication_material 'Olex2 1.5 (Dolomanov et al., 2009)'
_computing_structure_refinement 'SHELXL 2019/2 (Sheldrick, 2015)'
_computing_structure_solution 'ShelXT (Sheldrick, 2015)'
_diffrn_ambient_temperature 110.15
_diffrn_detector 'MWPC area detector'
_diffrn_detector_area_resol_mean 4
_diffrn_detector_type 'Bruker GADDS MWPC detector'
_diffrn_measured_fraction_theta_full 0.955
_diffrn_measured_fraction_theta_max 0.955
_diffrn_measurement_device 'three-circle diffractometer'
_diffrn_measurement_device_type 'Bruker GADDS MWPC area detector'
_diffrn_measurement_method 'phi and omega scans'
_diffrn_radiation_collimation 0.5mm
_diffrn_radiation_monochromator graphite
_diffrn_radiation_probe x-ray
_diffrn_radiation_type CuK\a
_diffrn_radiation_wavelength 1.54178
_diffrn_reflns_av_R_equivalents 0.2152
_diffrn_reflns_av_unetI/netI 0.0715
_diffrn_reflns_Laue_measured_fraction_full 0.955
_diffrn_reflns_Laue_measured_fraction_max 0.955
_diffrn_reflns_limit_h_max 10
_diffrn_reflns_limit_h_min -10
_diffrn_reflns_limit_k_max 10
_diffrn_reflns_limit_k_min -10
_diffrn_reflns_limit_l_max 100
_diffrn_reflns_limit_l_min -99
_diffrn_reflns_number 14394
_diffrn_reflns_point_group_measured_fraction_full 0.955
_diffrn_reflns_point_group_measured_fraction_max 0.955
_diffrn_reflns_theta_full 59.996
_diffrn_reflns_theta_max 59.996
_diffrn_reflns_theta_min 2.960
_diffrn_source 'fine-focus sealed tube'
_diffrn_source_current 40.0
_diffrn_source_power 1.6
_diffrn_source_target Cu
_diffrn_source_voltage 40.0
_diffrn_standards_number 0
_exptl_absorpt_coefficient_mu 1.061
_exptl_absorpt_correction_T_max 0.9895
_exptl_absorpt_correction_T_min 0.6007
_exptl_absorpt_correction_type multi-scan
_exptl_absorpt_process_details
'SADABS-2008/1 (Bruker,2008) was used for absorption correction. wR2(int) was 0.0982 before and 0.0566 after correction. The Ratio of minimum to maximum transmission is 0.7989. The \l/2 correction factor is 0.0000.'
_exptl_crystal_colour colourless
_exptl_crystal_colour_primary colourless
_exptl_crystal_density_diffrn 0.990
_exptl_crystal_density_method 'not measured'
_exptl_crystal_description needle
_exptl_crystal_F_000 2196
_exptl_crystal_size_max 0.1
_exptl_crystal_size_mid 0.01
_exptl_crystal_size_min 0.01
_refine_diff_density_max 0.235
_refine_diff_density_min -0.249
_refine_diff_density_rms 0.035
_refine_ls_extinction_method none
_refine_ls_goodness_of_fit_ref 0.959
_refine_ls_hydrogen_treatment constr
_refine_ls_matrix_type full
_refine_ls_number_parameters 67
_refine_ls_number_reflns 1047
_refine_ls_number_restraints 0
_refine_ls_restrained_S_all 0.959
_refine_ls_R_factor_all 0.0668
_refine_ls_R_factor_gt 0.0400
_refine_ls_shift/su_max 0.001
_refine_ls_shift/su_mean 0.000
_refine_ls_structure_factor_coef Fsqd
_refine_ls_weighting_details 'w=1/[\s^2^(Fo^2^)+(0.0181P)^2^] where P=(Fo^2^+2Fc^2^)/3'
_refine_ls_weighting_scheme calc
_refine_ls_wR_factor_gt 0.0651
_refine_ls_wR_factor_ref 0.0707
_reflns_Friedel_coverage 0.000
_reflns_number_gt 717
_reflns_number_total 1047
_reflns_threshold_expression 'I > 2\s(I)'
_cod_data_source_file d2sc04724a3.cif
_cod_data_source_block jgmsa
_cod_original_cell_volume 6552(3)
_cod_original_sg_symbol_H-M 'R -3 c'
_cod_database_code 1567979
_shelx_shelxl_version_number 2019/2
_shelx_space_group_comment
;
The symmetry employed for this shelxl refinement is uniquely defined
by the following loop, which should always be used as a source of
symmetry information in preference to the above space-group names.
They are only intended as comments.
;
_shelx_estimated_absorpt_t_max 0.989
_shelx_estimated_absorpt_t_min 0.901
_olex2_refinement_description
;
1. Fixed Uiso
 At 1.2 times of:
  All C(H,H) groups
2.a Secondary CH2 refined with riding coordinates:
 C1(H1A,H1B), C2(H2A,H2B), C3(H3A,H3B), C4(H4A,H4B), C5(H5A,H5B), C6(H6A,H6B),
 C7(H7A,H7B)
;
_olex2_submission_special_instructions 'No special instructions were received'

loop_
_space_group_symop_operation_xyz
'x, y, z'
'-y, x-y, z'
'-x+y, -x, z'
'y, x, -z+1/2'
'-x, -x+y, -z+1/2'
'x-y, -y, -z+1/2'
'x+2/3, y+1/3, z+1/3'
'-y+2/3, x-y+1/3, z+1/3'
'-x+y+2/3, -x+1/3, z+1/3'
'y+2/3, x+1/3, -z+5/6'
'-x+2/3, -x+y+1/3, -z+5/6'
'x-y+2/3, -y+1/3, -z+5/6'
'x+1/3, y+2/3, z+2/3'
'-y+1/3, x-y+2/3, z+2/3'
'-x+y+1/3, -x+2/3, z+2/3'
'y+1/3, x+2/3, -z+7/6'
'-x+1/3, -x+y+2/3, -z+7/6'
'x-y+1/3, -y+2/3, -z+7/6'
'-x, -y, -z'
'y, -x+y, -z'
'x-y, x, -z'
'-y, -x, z-1/2'
'x, x-y, z-1/2'
'-x+y, y, z-1/2'
'-x+2/3, -y+1/3, -z+1/3'
'y+2/3, -x+y+1/3, -z+1/3'
'x-y+2/3, x+1/3, -z+1/3'
'-y+2/3, -x+1/3, z-1/6'
'x+2/3, x-y+1/3, z-1/6'
'-x+y+2/3, y+1/3, z-1/6'
'-x+1/3, -y+2/3, -z+2/3'
'y+1/3, -x+y+2/3, -z+2/3'
'x-y+1/3, x+2/3, -z+2/3'
'-y+1/3, -x+2/3, z+1/6'
'x+1/3, x-y+2/3, z+1/6'
'-x+y+1/3, y+2/3, z+1/6'

loop_
_atom_site_label
_atom_site_type_symbol
_atom_site_fract_x
_atom_site_fract_y
_atom_site_fract_z
_atom_site_U_iso_or_equiv
_atom_site_adp_type
_atom_site_occupancy
_atom_site_site_symmetry_order
_atom_site_calc_flag
_atom_site_refinement_flags_posn
_atom_site_refinement_flags_adp
_atom_site_refinement_flags_occupancy
_atom_site_disorder_assembly
_atom_site_disorder_group
P1 P -0.333333 0.333333 0.01106(2) 0.0294(3) Uani 1 3 d S T P . .
C1 C -0.13619(19) 0.3937(2) 0.02096(2) 0.0298(5) Uani 1 1 d . . . . .
H1A H -0.058759 0.515260 0.019369 0.036 Uiso 1 1 calc R U . . .
H1B H -0.160520 0.376405 0.031790 0.036 Uiso 1 1 calc R U . . .
C2 C -0.0464(2) 0.2996(2) 0.01641(2) 0.0320(5) Uani 1 1 d . . . . .
H2A H -0.019688 0.318348 0.005631 0.038 Uiso 1 1 calc R U . . .
H2B H -0.123672 0.177798 0.017893 0.038 Uiso 1 1 calc R U . . .
C3 C 0.1154(2) 0.3514(2) 0.02503(2) 0.0331(5) Uani 1 1 d . . . . .
H3A H 0.176582 0.301518 0.020078 0.040 Uiso 1 1 calc R U . . .
H3B H 0.187273 0.475070 0.024481 0.040 Uiso 1 1 calc R U . . .
C4 C 0.0895(2) 0.2990(2) 0.04138(2) 0.0326(5) Uani 1 1 d . . . . .
H4A H 0.024594 0.345156 0.046259 0.039 Uiso 1 1 calc R U . . .
H4B H 0.021577 0.174941 0.041939 0.039 Uiso 1 1 calc R U . . .
C5 C 0.2507(2) 0.3565(2) 0.04996(2) 0.0337(5) Uani 1 1 d . . . . .
H5A H 0.317842 0.480713 0.049572 0.040 Uiso 1 1 calc R U . . .
H5B H 0.316563 0.311883 0.045009 0.040 Uiso 1 1 calc R U . . .
C6 C 0.2231(2) 0.3010(2) 0.06619(2) 0.0351(5) Uani 1 1 d . . . . .
H6A H 0.159819 0.176723 0.066526 0.042 Uiso 1 1 calc R U . . .
H6B H 0.152588 0.341332 0.070976 0.042 Uiso 1 1 calc R U . . .
C7 C 0.3834(2) 0.3637(2) 0.07522(2) 0.0406(5) Uani 1 1 d . . . . .
H7A H 0.445395 0.488076 0.075134 0.049 Uiso 1 1 calc R U . . .
H7B H 0.455234 0.325661 0.070337 0.049 Uiso 1 1 calc R U . . .

loop_
_atom_site_aniso_label
_atom_site_aniso_U_11
_atom_site_aniso_U_22
_atom_site_aniso_U_33
_atom_site_aniso_U_23
_atom_site_aniso_U_13
_atom_site_aniso_U_12
P1 0.0317(3) 0.0317(3) 0.0247(5) 0.000 0.000 0.01587(16)
C1 0.0310(11) 0.0296(10) 0.0264(10) 0.0022(8) 0.0023(8) 0.0133(9)
C2 0.0333(11) 0.0398(11) 0.0245(10) 0.0011(9) 0.0021(9) 0.0194(9)
C3 0.0326(11) 0.0426(11) 0.0270(10) 0.0006(9) 0.0019(8) 0.0210(9)
C4 0.0346(11) 0.0366(11) 0.0264(10) 0.0010(9) 0.0015(8) 0.0177(9)
C5 0.0355(11) 0.0377(11) 0.0274(10) 0.0014(9) 0.0015(9) 0.0181(9)
C6 0.0380(12) 0.0411(11) 0.0268(10) 0.0008(9) 0.0017(9) 0.0202(10)
C7 0.0390(11) 0.0575(14) 0.0295(10) 0.0017(10) 0.0021(9) 0.0272(10)

loop_
_atom_type_symbol
_atom_type_description
_atom_type_scat_dispersion_real
_atom_type_scat_dispersion_imag
_atom_type_scat_source
C C 0.0181 0.0091 'International Tables Vol C Tables 4.2.6.8 and 6.1.1.4'
H H 0.0000 0.0000 'International Tables Vol C Tables 4.2.6.8 and 6.1.1.4'
P P 0.2955 0.4335 'International Tables Vol C Tables 4.2.6.8 and 6.1.1.4'

loop_
_geom_angle_atom_site_label_1
_geom_angle_atom_site_label_2
_geom_angle_atom_site_label_3
_geom_angle
_geom_angle_site_symmetry_1
_geom_angle_site_symmetry_3
_geom_angle_publ_flag
C1 P1 C1 98.63(7) . 3_455 ?
C1 P1 C1 98.62(7) 3_455 2_565 ?
C1 P1 C1 98.63(7) . 2_565 ?
P1 C1 H1A 108.4 . . ?
P1 C1 H1B 108.4 . . ?
H1A C1 H1B 107.4 . . ?
C2 C1 P1 115.66(11) . . ?
C2 C1 H1A 108.4 . . ?
C2 C1 H1B 108.4 . . ?
C1 C2 H2A 108.7 . . ?
C1 C2 H2B 108.7 . . ?
C1 C2 C3 114.13(13) . . ?
H2A C2 H2B 107.6 . . ?
C3 C2 H2A 108.7 . . ?
C3 C2 H2B 108.7 . . ?
C2 C3 H3A 108.6 . . ?
C2 C3 H3B 108.6 . . ?
H3A C3 H3B 107.6 . . ?
C4 C3 C2 114.47(14) . . ?
C4 C3 H3A 108.6 . . ?
C4 C3 H3B 108.6 . . ?
C3 C4 H4A 108.7 . . ?
C3 C4 H4B 108.7 . . ?
H4A C4 H4B 107.6 . . ?
C5 C4 C3 114.05(13) . . ?
C5 C4 H4A 108.7 . . ?
C5 C4 H4B 108.7 . . ?
C4 C5 H5A 108.9 . . ?
C4 C5 H5B 108.9 . . ?
C4 C5 C6 113.53(13) . . ?
H5A C5 H5B 107.7 . . ?
C6 C5 H5A 108.9 . . ?
C6 C5 H5B 108.9 . . ?
C5 C6 H6A 108.6 . . ?
C5 C6 H6B 108.6 . . ?
C5 C6 C7 114.49(14) . . ?
H6A C6 H6B 107.6 . . ?
C7 C6 H6A 108.6 . . ?
C7 C6 H6B 108.6 . . ?
C6 C7 C7 113.68(13) . 18_554 ?
C6 C7 H7A 108.8 . . ?
C6 C7 H7B 108.8 . . ?
C7 C7 H7A 108.8 18_554 . ?
C7 C7 H7B 108.8 18_554 . ?
H7A C7 H7B 107.7 . . ?

loop_
_geom_bond_atom_site_label_1
_geom_bond_atom_site_label_2
_geom_bond_distance
_geom_bond_site_symmetry_2
_geom_bond_publ_flag
P1 C1 1.8363(16) . ?
P1 C1 1.8364(16) 2_565 ?
P1 C1 1.8364(16) 3_455 ?
C1 H1A 0.9900 . ?
C1 H1B 0.9900 . ?
C1 C2 1.5193(19) . ?
C2 H2A 0.9900 . ?
C2 H2B 0.9900 . ?
C2 C3 1.525(2) . ?
C3 H3A 0.9900 . ?
C3 H3B 0.9900 . ?
C3 C4 1.523(2) . ?
C4 H4A 0.9900 . ?
C4 H4B 0.9900 . ?
C4 C5 1.510(2) . ?
C5 H5A 0.9900 . ?
C5 H5B 0.9900 . ?
C5 C6 1.520(2) . ?
C6 H6A 0.9900 . ?
C6 H6B 0.9900 . ?
C6 C7 1.519(2) . ?
C7 C7 1.532(3) 18_554 ?
C7 H7A 0.9900 . ?
C7 H7B 0.9900 . ?

loop_
_geom_torsion_atom_site_label_1
_geom_torsion_atom_site_label_2
_geom_torsion_atom_site_label_3
_geom_torsion_atom_site_label_4
_geom_torsion
_geom_torsion_site_symmetry_1
_geom_torsion_site_symmetry_2
_geom_torsion_site_symmetry_3
_geom_torsion_site_symmetry_4
_geom_torsion_publ_flag
P1 C1 C2 C3 -179.17(11) . . . . ?
C1 P1 C1 C2 177.32(11) 2_565 . . . ?
C1 P1 C1 C2 77.16(16) 3_455 . . . ?
C1 C2 C3 C4 69.47(19) . . . . ?
C2 C3 C4 C5 -177.79(13) . . . . ?
C3 C4 C5 C6 -179.06(13) . . . . ?
C4 C5 C6 C7 -177.54(14) . . . . ?
C5 C6 C7 C7 -178.63(17) . . . 18_554 ?
